data_7011585
loop_
_publ_author_name
'Xie, Jingli'
'Ren, Xiaoming'
'Song, You'
'Zou, Yang'
'Meng, Qingjin'

_publ_section_title
;
 Synthesis, crystal structure and magnetic properties of a novel
 one-dimensional nickel(iii) chain complex showing ferromagnetic
 ordering at low temperature
;
_journal_issue 14
_journal_name_full 'Journal of the Chemical Society, Dalton Transactions'
_journal_page_first 2868
_journal_paper_doi 10.1039/b201936c
_journal_year 2002
_chemical_formula_sum 'C20 H10 Br F N5 Ni S4'
_chemical_formula_weight 606.19
_chemical_name_systematic
; 
? 
;
_space_group_IT_number 14
_symmetry_cell_setting monoclinic
_symmetry_space_group_name_Hall '-P 2ybc'
_symmetry_space_group_name_H-M 'P 1 21/c 1'
_atom_sites_solution_hydrogens geom
_atom_sites_solution_primary direct
_atom_sites_solution_secondary difmap
_audit_creation_method SHELXL-97
_cell_angle_alpha 90.00
_cell_angle_beta 101.63(3)
_cell_angle_gamma 90.00
_cell_formula_units_Z 4
_cell_length_a 11.989(2)
_cell_length_b 26.363(5)
_cell_length_c 7.4860(15)
_cell_measurement_reflns_used 25
_cell_measurement_temperature 293(2)
_cell_measurement_theta_max 13.50
_cell_measurement_theta_min 3.56
_cell_volume 2317.5(8)
_computing_cell_refinement 'CAD-4 Software (Enraf-Nonius 1990)'
_computing_data_collection 'CAD-4 Software (Enraf-Nonius 1990)'
_computing_data_reduction 'CAD-4 Software (Enraf-Nonius 1990)'
_computing_molecular_graphics 'SHELXS-97 (Sheldrick, 1990)'
_computing_publication_material 'SHELXS-97 (Sheldrick, 1990)'
_computing_structure_refinement 'SHELXL-97 (Sheldrick, 1997)'
_computing_structure_solution 'SHELXS-97 (Sheldrick, 1990)'
_diffrn_ambient_temperature 293(2)
_diffrn_measured_fraction_theta_full 0.989
_diffrn_measured_fraction_theta_max 0.989
_diffrn_measurement_device_type 'CAD 4'
_diffrn_measurement_method '\w scans'
_diffrn_radiation_monochromator graphite
_diffrn_radiation_source 'fine-focus sealed tube'
_diffrn_radiation_type MoK\a
_diffrn_radiation_wavelength 0.71073
_diffrn_reflns_av_R_equivalents 0.0470
_diffrn_reflns_av_sigmaI/netI 0.0536
_diffrn_reflns_limit_h_max 13
_diffrn_reflns_limit_h_min -14
_diffrn_reflns_limit_k_max 0
_diffrn_reflns_limit_k_min -31
_diffrn_reflns_limit_l_max 8
_diffrn_reflns_limit_l_min 0
_diffrn_reflns_number 4353
_diffrn_reflns_theta_full 24.97
_diffrn_reflns_theta_max 24.97
_diffrn_reflns_theta_min 1.54
_diffrn_standards_decay_% 3.60
_diffrn_standards_interval_count 97
_diffrn_standards_number 3
_exptl_absorpt_coefficient_mu 2.949
_exptl_absorpt_correction_T_max 0.782
_exptl_absorpt_correction_T_min 0.684
_exptl_absorpt_correction_type empirical
_exptl_absorpt_process_details '(North, et.al, 1984)'
_exptl_crystal_colour dark
_exptl_crystal_density_diffrn 1.737
_exptl_crystal_density_method 'not measured'
_exptl_crystal_description needle
_exptl_crystal_F_000 1204
_exptl_crystal_size_max 0.15
_exptl_crystal_size_mid 0.10
_exptl_crystal_size_min 0.10
_refine_diff_density_max 1.035
_refine_diff_density_min -1.200
_refine_diff_density_rms 0.260
_refine_ls_extinction_coef 0.0080(17)
_refine_ls_extinction_expression Fc^*^=kFc[1+0.001xFc^2^\l^3^/sin(2\q)]^-1/4^
_refine_ls_extinction_method SHELXL
_refine_ls_goodness_of_fit_ref 1.083
_refine_ls_hydrogen_treatment mixed
_refine_ls_matrix_type full
_refine_ls_number_parameters 290
_refine_ls_number_reflns 4022
_refine_ls_number_restraints 0
_refine_ls_restrained_S_all 1.083
_refine_ls_R_factor_all 0.1506
_refine_ls_R_factor_gt 0.0793
_refine_ls_shift/su_max 0.000
_refine_ls_shift/su_mean 0.000
_refine_ls_structure_factor_coef Fsqd
_refine_ls_weighting_details 'calc w=1/[\s^2^(Fo^2^)+(0.2000P)^2^+22.5000P] where P=(Fo^2^+2Fc^2^)/3'
_refine_ls_weighting_scheme calc
_refine_ls_wR_factor_gt 0.2233
_refine_ls_wR_factor_ref 0.3529
_reflns_number_gt 2493
_reflns_number_total 4022
_reflns_threshold_expression >2sigma(I)
_cod_data_source_file b201936c.txt
_cod_data_source_block t
_cod_depositor_comments
;
The following automatic conversions were performed:
'_symmetry_cell_setting' value 'Monoclinic' changed to 'monoclinic'
according to '/home/saulius/struct/CIF-dictionaries/cif_core.dic'
dictionary named 'cif_core.dic' version 2.4.1 from 2010-06-29.

Automatic conversion script
Id: cif_fix_enum 1527 2010-12-29 10:47:43Z saulius 
;
_cod_original_sg_symbol_H-M P21/c
_cod_database_code 7011585

loop_
_symmetry_equiv_pos_as_xyz
'x, y, z'
'-x, y+1/2, -z+1/2'
'-x, -y, -z'
'x, -y-1/2, z-1/2'

loop_
_atom_site_label
_atom_site_type_symbol
_atom_site_fract_x
_atom_site_fract_y
_atom_site_fract_z
_atom_site_U_iso_or_equiv
_atom_site_adp_type
_atom_site_occupancy
_atom_site_symmetry_multiplicity
_atom_site_calc_flag
_atom_site_refinement_flags
_atom_site_disorder_assembly
_atom_site_disorder_group
Ni1 Ni 0.25984(14) 0.72565(6) 1.0428(2) 0.0446(6) Uani 1 1 d . . .
S1 S 0.1539(3) 0.66183(13) 0.9432(5) 0.0527(9) Uani 1 1 d . . .
S2 S 0.4014(3) 0.67808(13) 1.1556(5) 0.0542(9) Uani 1 1 d . . .
S3 S 0.3762(3) 0.78676(13) 1.1283(5) 0.0519(9) Uani 1 1 d . . .
S4 S 0.1234(3) 0.77624(13) 0.9340(5) 0.0516(9) Uani 1 1 d . . .
N1 N 0.1690(14) 0.5226(5) 0.881(2) 0.084(4) Uani 1 1 d . . .
N2 N 0.5070(14) 0.5479(6) 1.167(2) 0.091(5) Uani 1 1 d . . .
N3 N 0.3975(13) 0.9256(5) 1.111(2) 0.082(4) Uani 1 1 d . . .
N4 N 0.0634(11) 0.9114(6) 0.865(2) 0.082(4) Uani 1 1 d . . .
C1 C 0.2057(14) 0.5604(6) 0.938(2) 0.064(4) Uani 1 1 d . . .
C2 C 0.2436(12) 0.6116(5) 0.9952(17) 0.052(3) Uani 1 1 d . . .
C3 C 0.3561(12) 0.6188(5) 1.0888(18) 0.053(3) Uani 1 1 d . . .
C4 C 0.4371(13) 0.5781(5) 1.1313(19) 0.057(4) Uani 1 1 d . . .
C5 C 0.3533(12) 0.8883(5) 1.0908(19) 0.051(3) Uani 1 1 d . . .
C6 C 0.2959(9) 0.8388(5) 1.0547(16) 0.040(3) Uani 1 1 d . . .
C7 C 0.1845(12) 0.8341(4) 0.9717(18) 0.048(3) Uani 1 1 d . . .
C8 C 0.1151(12) 0.8793(5) 0.910(2) 0.054(3) Uani 1 1 d . . .
Br1 Br 0.7231(2) 0.83193(6) 1.0010(2) 0.0823(7) Uani 1 1 d . . .
F1 F 0.5781(7) 0.6481(3) 0.9037(13) 0.071(2) Uani 1 1 d . . .
N5 N 0.7783(10) 0.5727(4) 0.8830(15) 0.051(3) Uani 1 1 d . . .
C9 C 0.6845(16) 0.5540(5) 0.784(2) 0.068(4) Uani 1 1 d . . .
H9A H 0.6176 0.5567 0.8279 0.081 Uiso 1 1 calc R . .
C10 C 0.6796(16) 0.5310(6) 0.619(2) 0.078(5) Uani 1 1 d . . .
H10A H 0.6117 0.5187 0.5502 0.093 Uiso 1 1 calc R . .
C11 C 0.784(2) 0.5270(6) 0.560(3) 0.088(6) Uani 1 1 d . . .
H11A H 0.7859 0.5108 0.4505 0.106 Uiso 1 1 calc R . .
C12 C 0.8795(17) 0.5461(6) 0.661(3) 0.077(5) Uani 1 1 d . . .
H12A H 0.9484 0.5431 0.6227 0.092 Uiso 1 1 calc R . .
C13 C 0.8739(13) 0.5699(6) 0.818(3) 0.075(5) Uani 1 1 d . . .
H13A H 0.9395 0.5850 0.8841 0.090 Uiso 1 1 calc R . .
C14 C 0.7803(12) 0.5991(5) 1.057(2) 0.057(3) Uani 1 1 d . . .
H14A H 0.8509 0.5914 1.1414 0.068 Uiso 1 1 calc R . .
H14B H 0.7179 0.5870 1.1104 0.068 Uiso 1 1 calc R . .
C15 C 0.7700(12) 0.6563(5) 1.0312(17) 0.051(3) Uani 1 1 d . . .
C16 C 0.6686(13) 0.6779(5) 0.9655(19) 0.054(3) Uani 1 1 d . . .
C17 C 0.6516(13) 0.7304(5) 0.9534(19) 0.058(4) Uani 1 1 d . . .
H17A H 0.5800 0.7439 0.9071 0.069 Uiso 1 1 calc R . .
C18 C 0.7415(11) 0.7607(6) 1.0104(18) 0.055(3) Uani 1 1 d . . .
C19 C 0.8511(14) 0.7397(6) 1.078(2) 0.066(4) Uani 1 1 d . . .
H19A H 0.9144 0.7606 1.1116 0.079 Uiso 1 1 calc R . .
C20 C 0.8609(14) 0.6879(6) 1.091(2) 0.068(4) Uani 1 1 d . . .
H20A H 0.9311 0.6738 1.1425 0.081 Uiso 1 1 calc R . .

loop_
_atom_site_aniso_label
_atom_site_aniso_U_11
_atom_site_aniso_U_22
_atom_site_aniso_U_33
_atom_site_aniso_U_23
_atom_site_aniso_U_13
_atom_site_aniso_U_12
Ni1 0.0426(10) 0.0474(10) 0.0429(10) 0.0034(7) 0.0062(7) -0.0016(7)
S1 0.0475(18) 0.0505(18) 0.058(2) -0.0007(14) 0.0054(15) -0.0048(14)
S2 0.0511(19) 0.0542(19) 0.054(2) -0.0006(15) 0.0033(15) 0.0018(15)
S3 0.0431(18) 0.0500(18) 0.057(2) 0.0032(14) -0.0042(15) -0.0024(14)
S4 0.0406(17) 0.0527(19) 0.056(2) -0.0004(14) -0.0030(15) -0.0013(14)
N1 0.098(11) 0.065(9) 0.090(10) 0.002(8) 0.025(9) -0.020(8)
N2 0.077(10) 0.077(10) 0.110(13) -0.011(9) -0.003(9) 0.026(8)
N3 0.071(9) 0.061(9) 0.108(12) -0.002(8) 0.000(8) 0.001(7)
N4 0.046(7) 0.083(10) 0.115(12) -0.008(9) 0.009(8) 0.006(7)
C1 0.059(9) 0.068(10) 0.060(9) -0.010(7) 0.003(7) -0.010(7)
C2 0.069(9) 0.040(7) 0.048(7) 0.011(5) 0.010(7) -0.005(6)
C3 0.066(9) 0.047(7) 0.053(8) 0.013(6) 0.030(7) 0.001(6)
C4 0.063(9) 0.057(8) 0.053(8) 0.016(6) 0.016(7) 0.009(7)
C5 0.055(8) 0.042(7) 0.056(8) 0.005(6) 0.008(6) 0.000(6)
C6 0.029(6) 0.048(7) 0.042(7) 0.000(5) 0.005(5) -0.002(5)
C7 0.061(8) 0.038(6) 0.046(7) 0.000(5) 0.014(6) 0.010(6)
C8 0.055(8) 0.037(7) 0.067(9) 0.010(6) 0.004(7) 0.011(6)
Br1 0.1308(18) 0.0570(10) 0.0613(10) -0.0073(7) 0.0247(10) -0.0131(9)
F1 0.046(4) 0.062(5) 0.097(7) -0.009(5) -0.004(4) -0.003(4)
N5 0.054(7) 0.045(6) 0.049(6) 0.002(5) -0.003(5) 0.005(5)
C9 0.087(11) 0.042(7) 0.074(10) -0.011(7) 0.016(9) -0.012(7)
C10 0.091(13) 0.051(9) 0.076(11) -0.020(8) -0.016(10) -0.006(8)
C11 0.131(19) 0.051(9) 0.087(13) 0.013(9) 0.030(13) 0.006(11)
C12 0.078(12) 0.064(10) 0.099(14) 0.007(9) 0.044(11) 0.001(9)
C13 0.049(9) 0.076(10) 0.108(14) -0.030(10) 0.033(9) -0.010(7)
C14 0.050(8) 0.064(9) 0.059(8) 0.016(7) 0.017(7) 0.006(6)
C15 0.061(8) 0.055(8) 0.035(7) -0.004(5) 0.006(6) 0.007(6)
C16 0.060(8) 0.054(8) 0.051(8) -0.003(6) 0.016(7) -0.009(7)
C17 0.058(8) 0.051(8) 0.056(8) -0.007(6) -0.007(7) 0.015(6)
C18 0.046(8) 0.074(9) 0.046(7) -0.003(6) 0.009(6) -0.001(7)
C19 0.066(10) 0.069(10) 0.067(10) 0.007(7) 0.023(8) -0.010(8)
C20 0.059(9) 0.077(11) 0.068(10) -0.010(8) 0.015(8) 0.010(8)

loop_
_atom_type_symbol
_atom_type_description
_atom_type_scat_dispersion_real
_atom_type_scat_dispersion_imag
_atom_type_scat_source
C C 0.0033 0.0016 'International Tables Vol C Tables 4.2.6.8 and 6.1.1.4'
H H 0.0000 0.0000 'International Tables Vol C Tables 4.2.6.8 and 6.1.1.4'
N N 0.0061 0.0033 'International Tables Vol C Tables 4.2.6.8 and 6.1.1.4'
F F 0.0171 0.0103 'International Tables Vol C Tables 4.2.6.8 and 6.1.1.4'
S S 0.1246 0.1234 'International Tables Vol C Tables 4.2.6.8 and 6.1.1.4'
Ni Ni 0.3393 1.1124 'International Tables Vol C Tables 4.2.6.8 and 6.1.1.4'
Br Br -0.2901 2.4595 'International Tables Vol C Tables 4.2.6.8 and 6.1.1.4'

loop_
_geom_angle_atom_site_label_1
_geom_angle_atom_site_label_2
_geom_angle_atom_site_label_3
_geom_angle
_geom_angle_site_symmetry_1
_geom_angle_site_symmetry_3
_geom_angle_publ_flag
S4 Ni1 S2 177.28(15) . . ?
S4 Ni1 S3 92.67(14) . . ?
S2 Ni1 S3 84.62(14) . . ?
S4 Ni1 S1 90.16(14) . . ?
S2 Ni1 S1 92.55(15) . . ?
S3 Ni1 S1 174.88(16) . . ?
C2 S1 Ni1 103.2(5) . . ?
C3 S2 Ni1 104.0(5) . . ?
C6 S3 Ni1 102.6(4) . . ?
C7 S4 Ni1 103.1(5) . . ?
N1 C1 C2 173.7(18) . . ?
C3 C2 C1 118.9(13) . . ?
C3 C2 S1 120.5(10) . . ?
C1 C2 S1 120.5(11) . . ?
C2 C3 C4 123.1(13) . . ?
C2 C3 S2 119.4(10) . . ?
C4 C3 S2 117.4(11) . . ?
N2 C4 C3 175.6(17) . . ?
N3 C5 C6 177.2(16) . . ?
C7 C6 C5 122.9(11) . . ?
C7 C6 S3 120.9(9) . . ?
C5 C6 S3 116.2(9) . . ?
C6 C7 C8 120.6(11) . . ?
C6 C7 S4 120.8(9) . . ?
C8 C7 S4 118.6(11) . . ?
N4 C8 C7 178.7(17) . . ?
C9 N5 C13 118.3(14) . . ?
C9 N5 C14 122.5(13) . . ?
C13 N5 C14 119.1(12) . . ?
N5 C9 C10 123.7(17) . . ?
C9 C10 C11 115.9(16) . . ?
C12 C11 C10 120.6(18) . . ?
C11 C12 C13 118.6(18) . . ?
N5 C13 C12 122.8(16) . . ?
N5 C14 C15 111.7(11) . . ?
C16 C15 C20 117.7(14) . . ?
C16 C15 C14 120.7(13) . . ?
C20 C15 C14 121.3(13) . . ?
C15 C16 F1 119.3(13) . . ?
C15 C16 C17 123.4(14) . . ?
F1 C16 C17 117.2(13) . . ?
C18 C17 C16 118.1(14) . . ?
C17 C18 C19 120.6(16) . . ?
C17 C18 Br1 119.9(11) . . ?
C19 C18 Br1 119.5(12) . . ?
C20 C19 C18 118.2(15) . . ?
C15 C20 C19 121.9(15) . . ?

loop_
_geom_bond_atom_site_label_1
_geom_bond_atom_site_label_2
_geom_bond_distance
_geom_bond_site_symmetry_2
_geom_bond_publ_flag
Ni1 S4 2.140(4) . ?
Ni1 S2 2.142(4) . ?
Ni1 S3 2.143(4) . ?
Ni1 S1 2.149(4) . ?
S1 C2 1.702(14) . ?
S2 C3 1.696(14) . ?
S3 C6 1.702(12) . ?
S4 C7 1.690(13) . ?
N1 C1 1.137(19) . ?
N2 C4 1.146(19) . ?
N3 C5 1.112(18) . ?
N4 C8 1.063(18) . ?
C1 C2 1.46(2) . ?
C2 C3 1.40(2) . ?
C3 C4 1.440(19) . ?
C5 C6 1.476(18) . ?
C6 C7 1.360(18) . ?
C7 C8 1.475(17) . ?
Br1 C18 1.891(16) . ?
F1 C16 1.342(16) . ?
N5 C9 1.312(19) . ?
N5 C13 1.334(19) . ?
N5 C14 1.475(18) . ?
C9 C10 1.36(2) . ?
C10 C11 1.41(3) . ?
C11 C12 1.34(3) . ?
C12 C13 1.35(2) . ?
C14 C15 1.52(2) . ?
C15 C16 1.34(2) . ?
C15 C20 1.37(2) . ?
C16 C17 1.402(19) . ?
C17 C18 1.34(2) . ?
C18 C19 1.42(2) . ?
C19 C20 1.37(2) . ?
